data_7129539
loop_
_publ_author_name
'Bhajammanavar, Vinod'
'Mallik, Sumitava'
'Choutipalli, Venkata Surya Kumar'
'Subramanian, Venkatesan'
'Baidya, Mahiuddin'

_publ_section_title
;
 Diastereoselective access to [4,4]-carbospirocycles: governance of
 thermodynamic enolates with organocatalyst in vinylogous cascade
 annulation
;
_journal_name_full 'Chemical Communications'
_journal_paper_doi 10.1039/D1CC06544K
_journal_year 2022
_chemical_formula_sum 'C25 H20 N2 O3'
_chemical_formula_weight 396.43
_space_group_crystal_system monoclinic
_space_group_IT_number 4
_space_group_name_Hall 'P 2yb'
_space_group_name_H-M_alt 'P 1 21 1'
_atom_sites_solution_hydrogens mixed
_audit_creation_method SHELXL-2014/7
_audit_update_record
;
2021-07-13 deposited with the CCDC.	2022-01-10 downloaded from the CCDC.
;
_cell_angle_alpha 90
_cell_angle_beta 90.829(3)
_cell_angle_gamma 90
_cell_formula_units_Z 2
_cell_length_a 9.5635(6)
_cell_length_b 6.7073(3)
_cell_length_c 15.8118(8)
_cell_measurement_reflns_used 2475
_cell_measurement_temperature 296(2)
_cell_measurement_theta_max 22.49
_cell_measurement_theta_min 2.47
_cell_volume 1014.15(9)
_computing_cell_refinement 'Bruker SAINT'
_computing_data_collection 'Bruker APEX2'
_computing_data_reduction 'Bruker SAINT'
_computing_molecular_graphics 'Bruker SHELXTL'
_computing_publication_material 'Bruker SHELXTL'
_computing_structure_refinement 'SHELXL-2014/7 (Sheldrick, 2014)'
_computing_structure_solution 'SHELXS-97 (Sheldrick 2008)'
_diffrn_ambient_temperature 296(2)
_diffrn_measured_fraction_theta_full 0.999
_diffrn_measured_fraction_theta_max 0.999
_diffrn_measurement_device_type 'Bruker APEX-II CCD'
_diffrn_measurement_method '\f and \w scans'
_diffrn_radiation_type MoK\a
_diffrn_radiation_wavelength 0.71073
_diffrn_reflns_av_R_equivalents 0.0238
_diffrn_reflns_av_unetI/netI 0.0383
_diffrn_reflns_Laue_measured_fraction_full 0.999
_diffrn_reflns_Laue_measured_fraction_max 0.999
_diffrn_reflns_limit_h_max 11
_diffrn_reflns_limit_h_min -11
_diffrn_reflns_limit_k_max 7
_diffrn_reflns_limit_k_min -7
_diffrn_reflns_limit_l_max 18
_diffrn_reflns_limit_l_min -18
_diffrn_reflns_number 7813
_diffrn_reflns_point_group_measured_fraction_full 0.999
_diffrn_reflns_point_group_measured_fraction_max 0.999
_diffrn_reflns_theta_full 24.998
_diffrn_reflns_theta_max 24.998
_diffrn_reflns_theta_min 2.130
_exptl_absorpt_coefficient_mu 0.086
_exptl_absorpt_correction_T_max 0.984
_exptl_absorpt_correction_T_min 0.979
_exptl_absorpt_correction_type multi-scan
_exptl_absorpt_process_details 'SADABS V2014/5(Bruker AXS.Inc)'
_exptl_crystal_colour colourless
_exptl_crystal_density_diffrn 1.298
_exptl_crystal_description Rectangular
_exptl_crystal_F_000 416
_exptl_crystal_size_max 0.250
_exptl_crystal_size_mid 0.220
_exptl_crystal_size_min 0.190
_refine_diff_density_max 0.105
_refine_diff_density_min -0.120
_refine_diff_density_rms 0.028
_refine_ls_abs_structure_details
; 
 Flack x determined using 965 quotients [(I+)-(I-)]/[(I+)+(I-)] 
 (Parsons, Flack and Wagner, Acta Cryst. B69 (2013) 249-259). 
;
_refine_ls_abs_structure_Flack -0.3(7)
_refine_ls_extinction_coef 0.037(4)
_refine_ls_extinction_expression Fc^*^=kFc[1+0.001xFc^2^\l^3^/sin(2\q)]^-1/4^
_refine_ls_extinction_method 'SHELXL-2014/7 (Sheldrick 2014'
_refine_ls_goodness_of_fit_ref 1.039
_refine_ls_hydrogen_treatment mixed
_refine_ls_matrix_type full
_refine_ls_number_parameters 277
_refine_ls_number_reflns 3558
_refine_ls_number_restraints 1
_refine_ls_restrained_S_all 1.039
_refine_ls_R_factor_all 0.0598
_refine_ls_R_factor_gt 0.0397
_refine_ls_shift/su_max 0.000
_refine_ls_shift/su_mean 0.000
_refine_ls_structure_factor_coef Fsqd
_refine_ls_weighting_details 'w=1/[\s^2^(Fo^2^)+(0.0388P)^2^+0.0483P] where P=(Fo^2^+2Fc^2^)/3'
_refine_ls_weighting_scheme calc
_refine_ls_wR_factor_gt 0.0798
_refine_ls_wR_factor_ref 0.0909
_reflns_Friedel_coverage 0.826
_reflns_Friedel_fraction_full 0.998
_reflns_Friedel_fraction_max 0.998
_reflns_number_gt 2715
_reflns_number_total 3558
_reflns_threshold_expression 'I > 2\s(I)'
_cod_data_source_file d1cc06544k2.cif
_cod_data_source_block 1090
_cod_original_sg_symbol_H-M 'P 21'
_cod_database_code 7129539
_shelx_shelxl_version_number 2014/7
_shelx_space_group_comment
; 
The symmetry employed for this shelxl refinement is uniquely defined 
by the following loop, which should always be used as a source of 
symmetry information in preference to the above space-group names. 
They are only intended as comments. 
;
_shelx_estimated_absorpt_t_min 0.979
_shelx_estimated_absorpt_t_max 0.984

loop_
_space_group_symop_operation_xyz
'x, y, z'
'-x, y+1/2, -z'

loop_
_atom_site_label
_atom_site_type_symbol
_atom_site_fract_x
_atom_site_fract_y
_atom_site_fract_z
_atom_site_U_iso_or_equiv
_atom_site_adp_type
_atom_site_occupancy
_atom_site_site_symmetry_order
_atom_site_calc_flag
_atom_site_refinement_flags_posn
_atom_site_refinement_flags_adp
_atom_site_refinement_flags_occupancy
_atom_site_disorder_assembly
_atom_site_disorder_group
C1 C 0.6521(3) 0.5406(5) 0.3619(2) 0.0552(9) Uani 1 1 d . . . . .
H1A H 0.6850 0.6772 0.3654 0.066 Uiso 1 1 calc R U . . .
H1B H 0.5985 0.5261 0.3097 0.066 Uiso 1 1 calc R U . . .
C2 C 0.6299(4) 0.4755(5) 0.5093(2) 0.0529(8) Uani 1 1 d . . . . .
C3 C 0.5441(4) 0.4856(5) 0.5796(2) 0.0690(11) Uani 1 1 d . . . . .
H3 H 0.4488 0.5094 0.5729 0.083 Uiso 1 1 calc R U . . .
C4 C 0.6014(5) 0.4601(6) 0.6586(2) 0.0766(12) Uani 1 1 d . . . . .
H4 H 0.5436 0.4638 0.7054 0.092 Uiso 1 1 calc R U . . .
C5 C 0.7418(4) 0.4291(6) 0.6704(2) 0.0706(10) Uani 1 1 d . . . . .
H5 H 0.7791 0.4143 0.7247 0.085 Uiso 1 1 calc R U . . .
C6 C 0.8271(3) 0.4200(5) 0.60158(17) 0.0569(8) Uani 1 1 d . . . . .
H6 H 0.9226 0.4001 0.6096 0.068 Uiso 1 1 calc R U . . .
C7 C 0.7727(3) 0.4403(5) 0.51926(17) 0.0434(7) Uani 1 1 d . . . . .
C8 C 0.8548(3) 0.4217(4) 0.44364(15) 0.0399(6) Uani 1 1 d . . . . .
C9 C 0.9936(3) 0.4207(5) 0.43087(16) 0.0409(6) Uani 1 1 d . . . . .
C10 C 1.0252(3) 0.4148(5) 0.34034(16) 0.0455(7) Uani 1 1 d . . . . .
C11 C 0.8854(3) 0.4248(5) 0.29201(16) 0.0421(7) Uani 1 1 d . . . . .
C12 C 0.7759(3) 0.4002(4) 0.36110(16) 0.0427(7) Uani 1 1 d . . . . .
H12 H 0.7398 0.2637 0.3579 0.051 Uiso 1 1 calc R U . . .
C13 C 1.1029(3) 0.4309(5) 0.49294(18) 0.0462(7) Uani 1 1 d . . . . .
C14 C 0.8826(4) 0.2552(5) 0.22632(19) 0.0508(9) Uani 1 1 d . . . . .
C15 C 0.9249(4) 0.3299(5) 0.14017(19) 0.0557(9) Uani 1 1 d . . . . .
C16 C 0.9498(4) 0.5510(5) 0.1554(2) 0.0569(9) Uani 1 1 d . . . . .
C17 C 0.8839(4) 0.6132(5) 0.23734(19) 0.0509(9) Uani 1 1 d . . . . .
H17A H 0.7889 0.6595 0.2276 0.061 Uiso 1 1 calc R U . . .
H17B H 0.9375 0.7190 0.2643 0.061 Uiso 1 1 calc R U . . .
C18 C 1.0556(5) 0.2225(6) 0.1091(3) 0.0800(13) Uani 1 1 d . . . . .
H18A H 1.1306 0.2405 0.1494 0.120 Uiso 1 1 calc R U . . .
H18B H 1.0823 0.2767 0.0555 0.120 Uiso 1 1 calc R U . . .
H18C H 1.0361 0.0828 0.1029 0.120 Uiso 1 1 calc R U . . .
C19 C 0.8032(4) 0.2978(6) 0.07520(19) 0.0704(11) Uani 1 1 d . . . . .
H19A H 0.8332 0.3461 0.0206 0.084 Uiso 1 1 calc R U . . .
H19B H 0.7867 0.1557 0.0698 0.084 Uiso 1 1 calc R U . . .
C20 C 0.6668(4) 0.3971(6) 0.09579(18) 0.0635(10) Uani 1 1 d . . . . .
C21 C 0.6359(5) 0.5872(8) 0.0684(2) 0.0842(13) Uani 1 1 d . . . . .
H21 H 0.7006 0.6566 0.0364 0.101 Uiso 1 1 calc R U . . .
C22 C 0.5096(7) 0.6766(9) 0.0880(3) 0.1141(19) Uani 1 1 d . . . . .
H22 H 0.4894 0.8051 0.0695 0.137 Uiso 1 1 calc R U . . .
C23 C 0.4139(6) 0.5717(14) 0.1356(4) 0.119(2) Uani 1 1 d . . . . .
H23 H 0.3290 0.6301 0.1493 0.143 Uiso 1 1 calc R U . . .
C24 C 0.4439(6) 0.3828(11) 0.1623(3) 0.1055(17) Uani 1 1 d . . . . .
H24 H 0.3792 0.3123 0.1939 0.127 Uiso 1 1 calc R U . . .
C25 C 0.5686(5) 0.2976(7) 0.1427(2) 0.0778(12) Uani 1 1 d . . . . .
H25 H 0.5879 0.1690 0.1615 0.093 Uiso 1 1 calc R U . . .
N1 N 1.1935(3) 0.4393(5) 0.54031(18) 0.0664(8) Uani 1 1 d . . . . .
O1 O 0.5648(2) 0.4984(4) 0.43232(15) 0.0659(7) Uani 1 1 d . . . . .
N2 N 1.1415(3) 0.4111(6) 0.30246(18) 0.0659(8) Uani 1 1 d . . . . .
O3 O 0.8486(3) 0.0870(4) 0.24282(15) 0.0800(8) Uani 1 1 d . . . . .
O4 O 1.0106(3) 0.6601(4) 0.10758(17) 0.0868(9) Uani 1 1 d . . . . .
H1N H 1.212(4) 0.413(7) 0.338(2) 0.080(12) Uiso 1 1 d . . . . .

loop_
_atom_site_aniso_label
_atom_site_aniso_U_11
_atom_site_aniso_U_22
_atom_site_aniso_U_33
_atom_site_aniso_U_23
_atom_site_aniso_U_13
_atom_site_aniso_U_12
C1 0.053(2) 0.061(2) 0.0511(19) -0.0072(16) -0.0060(16) 0.0070(17)
C2 0.054(2) 0.048(2) 0.057(2) -0.0088(15) 0.0084(16) -0.0047(14)
C3 0.056(2) 0.071(3) 0.080(3) -0.017(2) 0.021(2) -0.0102(18)
C4 0.093(3) 0.075(3) 0.063(2) -0.016(2) 0.031(2) -0.019(2)
C5 0.086(3) 0.075(2) 0.0508(19) -0.004(2) 0.0158(19) -0.007(3)
C6 0.066(2) 0.0574(19) 0.0477(17) 0.0002(19) 0.0052(15) -0.001(2)
C7 0.0490(19) 0.0344(15) 0.0471(16) -0.0036(15) 0.0055(13) 0.0005(15)
C8 0.0488(18) 0.0297(13) 0.0413(14) -0.0009(14) 0.0013(12) 0.0015(15)
C9 0.0444(18) 0.0378(14) 0.0402(14) -0.0001(15) -0.0021(12) 0.0051(15)
C10 0.051(2) 0.0411(15) 0.0450(15) -0.0003(17) 0.0055(14) 0.0078(16)
C11 0.0501(18) 0.0377(15) 0.0385(14) -0.0004(15) -0.0013(12) 0.0023(16)
C12 0.0464(18) 0.0373(16) 0.0444(15) -0.0021(14) -0.0014(13) 0.0026(14)
C13 0.0515(19) 0.0368(15) 0.0502(16) -0.0010(16) -0.0015(15) 0.0050(17)
C14 0.064(3) 0.0421(19) 0.0461(19) -0.0047(16) 0.0033(17) 0.0061(16)
C15 0.062(2) 0.066(2) 0.0388(17) -0.0085(16) 0.0068(16) 0.0017(18)
C16 0.058(2) 0.063(2) 0.050(2) 0.0087(18) -0.0019(18) -0.0046(18)
C17 0.064(2) 0.0420(17) 0.0469(19) 0.0049(15) -0.0038(16) 0.0018(16)
C18 0.077(3) 0.098(3) 0.065(2) -0.017(2) 0.012(2) 0.010(2)
C19 0.077(3) 0.091(3) 0.0428(18) -0.0147(19) 0.0035(19) -0.012(2)
C20 0.058(2) 0.093(3) 0.0398(16) -0.007(2) -0.0026(15) -0.011(2)
C21 0.080(3) 0.105(3) 0.067(3) 0.014(3) -0.018(2) -0.007(3)
C22 0.107(5) 0.121(4) 0.112(4) -0.009(4) -0.053(4) 0.025(4)
C23 0.066(4) 0.200(8) 0.091(4) -0.037(5) -0.016(3) 0.019(4)
C24 0.073(4) 0.165(6) 0.078(3) -0.009(4) -0.003(3) -0.011(4)
C25 0.065(3) 0.106(3) 0.063(2) 0.000(2) 0.000(2) -0.016(3)
N1 0.0641(19) 0.0606(17) 0.0739(17) -0.0042(18) -0.0191(16) 0.0062(18)
O1 0.0464(14) 0.0849(18) 0.0664(15) -0.0101(13) 0.0032(12) 0.0043(12)
N2 0.0526(19) 0.089(2) 0.0563(16) -0.0047(19) 0.0077(16) 0.0074(19)
O3 0.132(2) 0.0391(14) 0.0694(16) -0.0084(12) 0.0172(15) -0.0018(14)
O4 0.106(3) 0.089(2) 0.0660(17) 0.0186(16) 0.0187(16) -0.0198(17)

loop_
_atom_type_symbol
_atom_type_description
_atom_type_scat_dispersion_real
_atom_type_scat_dispersion_imag
_atom_type_scat_source
C C 0.0033 0.0016 'International Tables Vol C Tables 4.2.6.8 and 6.1.1.4'
H H 0.0000 0.0000 'International Tables Vol C Tables 4.2.6.8 and 6.1.1.4'
N N 0.0061 0.0033 'International Tables Vol C Tables 4.2.6.8 and 6.1.1.4'
O O 0.0106 0.0060 'International Tables Vol C Tables 4.2.6.8 and 6.1.1.4'

loop_
_geom_angle_atom_site_label_1
_geom_angle_atom_site_label_2
_geom_angle_atom_site_label_3
_geom_angle
_geom_angle_site_symmetry_1
_geom_angle_site_symmetry_3
_geom_angle_publ_flag
O1 C1 C12 110.4(3) . . ?
O1 C1 H1A 109.6 . . ?
C12 C1 H1A 109.6 . . ?
O1 C1 H1B 109.6 . . ?
C12 C1 H1B 109.6 . . ?
H1A C1 H1B 108.1 . . ?
O1 C2 C7 123.6(3) . . ?
O1 C2 C3 116.0(3) . . ?
C7 C2 C3 120.4(3) . . ?
C4 C3 C2 119.4(4) . . ?
C4 C3 H3 120.3 . . ?
C2 C3 H3 120.3 . . ?
C3 C4 C5 121.5(3) . . ?
C3 C4 H4 119.2 . . ?
C5 C4 H4 119.2 . . ?
C4 C5 C6 119.5(3) . . ?
C4 C5 H5 120.2 . . ?
C6 C5 H5 120.2 . . ?
C5 C6 C7 121.0(3) . . ?
C5 C6 H6 119.5 . . ?
C7 C6 H6 119.5 . . ?
C2 C7 C6 118.2(3) . . ?
C2 C7 C8 117.7(3) . . ?
C6 C7 C8 124.1(3) . . ?
C9 C8 C7 132.4(3) . . ?
C9 C8 C12 110.7(2) . . ?
C7 C8 C12 117.0(3) . . ?
C8 C9 C13 127.7(2) . . ?
C8 C9 C10 111.3(2) . . ?
C13 C9 C10 120.9(3) . . ?
N2 C10 C9 130.8(3) . . ?
N2 C10 C11 121.9(3) . . ?
C9 C10 C11 107.2(2) . . ?
C17 C11 C10 108.6(2) . . ?
C17 C11 C12 119.3(2) . . ?
C10 C11 C12 103.9(2) . . ?
C17 C11 C14 103.2(2) . . ?
C10 C11 C14 108.1(2) . . ?
C12 C11 C14 113.3(2) . . ?
C8 C12 C1 108.4(2) . . ?
C8 C12 C11 105.6(2) . . ?
C1 C12 C11 118.8(2) . . ?
C8 C12 H12 107.9 . . ?
C1 C12 H12 107.9 . . ?
C11 C12 H12 107.9 . . ?
N1 C13 C9 177.6(3) . . ?
O3 C14 C15 125.6(3) . . ?
O3 C14 C11 123.2(3) . . ?
C15 C14 C11 111.1(3) . . ?
C14 C15 C16 102.9(3) . . ?
C14 C15 C18 111.3(3) . . ?
C16 C15 C18 112.5(3) . . ?
C14 C15 C19 110.0(3) . . ?
C16 C15 C19 110.7(3) . . ?
C18 C15 C19 109.3(3) . . ?
O4 C16 C17 125.5(3) . . ?
O4 C16 C15 124.6(3) . . ?
C17 C16 C15 109.8(3) . . ?
C16 C17 C11 104.8(3) . . ?
C16 C17 H17A 110.8 . . ?
C11 C17 H17A 110.8 . . ?
C16 C17 H17B 110.8 . . ?
C11 C17 H17B 110.8 . . ?
H17A C17 H17B 108.9 . . ?
C15 C18 H18A 109.5 . . ?
C15 C18 H18B 109.5 . . ?
H18A C18 H18B 109.5 . . ?
C15 C18 H18C 109.5 . . ?
H18A C18 H18C 109.5 . . ?
H18B C18 H18C 109.5 . . ?
C20 C19 C15 116.0(3) . . ?
C20 C19 H19A 108.3 . . ?
C15 C19 H19A 108.3 . . ?
C20 C19 H19B 108.3 . . ?
C15 C19 H19B 108.3 . . ?
H19A C19 H19B 107.4 . . ?
C25 C20 C21 118.2(4) . . ?
C25 C20 C19 120.2(4) . . ?
C21 C20 C19 121.6(4) . . ?
C20 C21 C22 120.8(5) . . ?
C20 C21 H21 119.6 . . ?
C22 C21 H21 119.6 . . ?
C23 C22 C21 119.1(6) . . ?
C23 C22 H22 120.5 . . ?
C21 C22 H22 120.5 . . ?
C24 C23 C22 120.2(6) . . ?
C24 C23 H23 119.9 . . ?
C22 C23 H23 119.9 . . ?
C25 C24 C23 120.0(5) . . ?
C25 C24 H24 120.0 . . ?
C23 C24 H24 120.0 . . ?
C24 C25 C20 121.7(5) . . ?
C24 C25 H25 119.2 . . ?
C20 C25 H25 119.2 . . ?
C2 O1 C1 116.9(3) . . ?
C10 N2 H1N 112(2) . . ?

loop_
_geom_bond_atom_site_label_1
_geom_bond_atom_site_label_2
_geom_bond_distance
_geom_bond_site_symmetry_2
_geom_bond_publ_flag
C1 O1 1.430(4) . ?
C1 C12 1.513(4) . ?
C1 H1A 0.9700 . ?
C1 H1B 0.9700 . ?
C2 O1 1.367(4) . ?
C2 C7 1.392(4) . ?
C2 C3 1.393(4) . ?
C3 C4 1.367(5) . ?
C3 H3 0.9300 . ?
C4 C5 1.369(5) . ?
C4 H4 0.9300 . ?
C5 C6 1.370(4) . ?
C5 H5 0.9300 . ?
C6 C7 1.402(4) . ?
C6 H6 0.9300 . ?
C7 C8 1.446(4) . ?
C8 C9 1.345(4) . ?
C8 C12 1.505(4) . ?
C9 C13 1.425(4) . ?
C9 C10 1.468(4) . ?
C10 N2 1.271(4) . ?
C10 C11 1.532(4) . ?
C11 C17 1.531(4) . ?
C11 C12 1.533(4) . ?
C11 C14 1.540(4) . ?
C12 H12 0.9800 . ?
C13 N1 1.138(4) . ?
C14 O3 1.204(4) . ?
C14 C15 1.512(4) . ?
C15 C16 1.520(5) . ?
C15 C18 1.530(5) . ?
C15 C19 1.556(5) . ?
C16 O4 1.207(4) . ?
C16 C17 1.508(4) . ?
C17 H17A 0.9700 . ?
C17 H17B 0.9700 . ?
C18 H18A 0.9600 . ?
C18 H18B 0.9600 . ?
C18 H18C 0.9600 . ?
C19 C20 1.505(5) . ?
C19 H19A 0.9700 . ?
C19 H19B 0.9700 . ?
C20 C25 1.378(5) . ?
C20 C21 1.377(6) . ?
C21 C22 1.388(6) . ?
C21 H21 0.9300 . ?
C22 C23 1.384(8) . ?
C22 H22 0.9300 . ?
C23 C24 1.365(8) . ?
C23 H23 0.9300 . ?
C24 C25 1.362(7) . ?
C24 H24 0.9300 . ?
C25 H25 0.9300 . ?
N2 H1N 0.87(4) . ?

loop_
_geom_torsion_atom_site_label_1
_geom_torsion_atom_site_label_2
_geom_torsion_atom_site_label_3
_geom_torsion_atom_site_label_4
_geom_torsion
_geom_torsion_site_symmetry_1
_geom_torsion_site_symmetry_2
_geom_torsion_site_symmetry_3
_geom_torsion_site_symmetry_4
_geom_torsion_publ_flag
O1 C2 C3 C4 178.7(3) . . . . ?
C7 C2 C3 C4 -0.1(5) . . . . ?
C2 C3 C4 C5 1.4(6) . . . . ?
C3 C4 C5 C6 -1.1(6) . . . . ?
C4 C5 C6 C7 -0.5(6) . . . . ?
O1 C2 C7 C6 179.8(3) . . . . ?
C3 C2 C7 C6 -1.4(5) . . . . ?
O1 C2 C7 C8 -1.7(5) . . . . ?
C3 C2 C7 C8 177.0(3) . . . . ?
C5 C6 C7 C2 1.8(5) . . . . ?
C5 C6 C7 C8 -176.5(3) . . . . ?
C2 C7 C8 C9 167.4(3) . . . . ?
C6 C7 C8 C9 -14.3(6) . . . . ?
C2 C7 C8 C12 -12.1(4) . . . . ?
C6 C7 C8 C12 166.2(3) . . . . ?
C7 C8 C9 C13 2.7(6) . . . . ?
C12 C8 C9 C13 -177.7(3) . . . . ?
C7 C8 C9 C10 -175.1(3) . . . . ?
C12 C8 C9 C10 4.4(4) . . . . ?
C8 C9 C10 N2 -179.6(4) . . . . ?
C13 C9 C10 N2 2.4(6) . . . . ?
C8 C9 C10 C11 3.4(4) . . . . ?
C13 C9 C10 C11 -174.6(3) . . . . ?
N2 C10 C11 C17 -58.7(4) . . . . ?
C9 C10 C11 C17 118.6(3) . . . . ?
N2 C10 C11 C12 173.3(3) . . . . ?
C9 C10 C11 C12 -9.4(3) . . . . ?
N2 C10 C11 C14 52.6(4) . . . . ?
C9 C10 C11 C14 -130.0(3) . . . . ?
C9 C8 C12 C1 -138.7(3) . . . . ?
C7 C8 C12 C1 41.0(4) . . . . ?
C9 C8 C12 C11 -10.4(3) . . . . ?
C7 C8 C12 C11 169.3(2) . . . . ?
O1 C1 C12 C8 -57.7(3) . . . . ?
O1 C1 C12 C11 -178.1(2) . . . . ?
C17 C11 C12 C8 -109.4(3) . . . . ?
C10 C11 C12 C8 11.6(3) . . . . ?
C14 C11 C12 C8 128.7(3) . . . . ?
C17 C11 C12 C1 12.4(4) . . . . ?
C10 C11 C12 C1 133.5(3) . . . . ?
C14 C11 C12 C1 -109.5(3) . . . . ?
C17 C11 C14 O3 -161.0(4) . . . . ?
C10 C11 C14 O3 84.1(4) . . . . ?
C12 C11 C14 O3 -30.5(5) . . . . ?
C17 C11 C14 C15 17.9(3) . . . . ?
C10 C11 C14 C15 -97.1(3) . . . . ?
C12 C11 C14 C15 148.4(3) . . . . ?
O3 C14 C15 C16 177.5(4) . . . . ?
C11 C14 C15 C16 -1.4(4) . . . . ?
O3 C14 C15 C18 -61.8(5) . . . . ?
C11 C14 C15 C18 119.4(3) . . . . ?
O3 C14 C15 C19 59.5(5) . . . . ?
C11 C14 C15 C19 -119.3(3) . . . . ?
C14 C15 C16 O4 165.0(3) . . . . ?
C18 C15 C16 O4 45.1(5) . . . . ?
C19 C15 C16 O4 -77.5(5) . . . . ?
C14 C15 C16 C17 -16.5(4) . . . . ?
C18 C15 C16 C17 -136.5(3) . . . . ?
C19 C15 C16 C17 101.0(3) . . . . ?
O4 C16 C17 C11 -153.5(4) . . . . ?
C15 C16 C17 C11 28.1(3) . . . . ?
C10 C11 C17 C16 87.7(3) . . . . ?
C12 C11 C17 C16 -153.7(3) . . . . ?
C14 C11 C17 C16 -26.9(3) . . . . ?
C14 C15 C19 C20 58.4(4) . . . . ?
C16 C15 C19 C20 -54.7(4) . . . . ?
C18 C15 C19 C20 -179.1(3) . . . . ?
C15 C19 C20 C25 -90.0(4) . . . . ?
C15 C19 C20 C21 90.3(4) . . . . ?
C25 C20 C21 C22 0.4(5) . . . . ?
C19 C20 C21 C22 -180.0(4) . . . . ?
C20 C21 C22 C23 -0.2(7) . . . . ?
C21 C22 C23 C24 -0.2(8) . . . . ?
C22 C23 C24 C25 0.4(8) . . . . ?
C23 C24 C25 C20 -0.2(7) . . . . ?
C21 C20 C25 C24 -0.2(6) . . . . ?
C19 C20 C25 C24 -179.8(4) . . . . ?
C7 C2 O1 C1 -17.1(4) . . . . ?
C3 C2 O1 C1 164.2(3) . . . . ?
C12 C1 O1 C2 47.3(4) . . . . ?
